data_4132733
loop_
_publ_author_name
'Buss, Joshua A.'
'VanderVelde, David G.'
'Agapie, Theodor'

_publ_section_title
;
 Lewis Acid Enhancement of Proton Induced CO<sub>2</sub> Cleavage: Bond
 Weakening and Ligand Residence Time Effects.
;
_journal_issue 32
_journal_name_full 'Journal of the American Chemical Society'
_journal_page_first 10121
_journal_page_last 10125
_journal_paper_doi 10.1021/jacs.8b05874
_journal_volume 140
_journal_year 2018
_chemical_formula_moiety '1(C31 H40 Mo O P2), C32 H12 B F24, 2(C6 H6)'
_chemical_formula_sum 'C75 H64 B F24 Mo O P2'
_chemical_formula_weight 1605.95
_space_group_crystal_system triclinic
_space_group_IT_number 2
_space_group_name_Hall '-P 1'
_space_group_name_H-M_alt 'P -1'
_atom_sites_solution_hydrogens geom
_atom_sites_solution_primary direct
_atom_sites_solution_secondary difmap
_audit_creation_date 2018-05-31
_audit_creation_method
;
Olex2 1.2
(compiled 2018.04.26 svn.r3504 for OlexSys, GUI svn.r5492)
SHELXL-2014,
and manual edit
;
_cell_angle_alpha 111.964(2)
_cell_angle_beta 100.228(3)
_cell_angle_gamma 92.383(3)
_cell_formula_units_Z 2
_cell_length_a 13.0216(7)
_cell_length_b 16.2787(8)
_cell_length_c 18.3832(9)
_cell_measurement_reflns_used 9394
_cell_measurement_temperature 100
_cell_measurement_theta_max 33.16
_cell_measurement_theta_min 2.22
_cell_volume 3531.5(3)
_computing_cell_refinement 'SAINT v8.34A (Bruker, 2013)'
_computing_data_collection 'APEX2 v2014.11-0 (Bruker-AXS, 2014)'
_computing_data_reduction 'SAINT v8.34A (Bruker, 2013)'
_computing_molecular_graphics 'DIAMOND 3 (Crystal Impact, 1999)'
_computing_publication_material 'Olex2 (Dolomanov et al., 2009)'
_computing_structure_refinement 'SHELXL-2014/7 (Sheldrick, 2014)'
_computing_structure_solution 'XT-2014/4 (Sheldrick, 2012)'
_diffrn_ambient_temperature 100
_diffrn_detector 'CCD Area Detector'
_diffrn_detector_area_resol_mean 8.33
_diffrn_detector_type 'Bruker APEXII CCD'
_diffrn_measured_fraction_theta_full 1.000
_diffrn_measured_fraction_theta_max 0.996
_diffrn_measurement_device '\k-geometry diffractometer'
_diffrn_measurement_device_type 'Bruker KAPPA APEX-II CCD'
_diffrn_measurement_method '\f and \w scans'
_diffrn_radiation_monochromator graphite
_diffrn_radiation_type MoK\a
_diffrn_radiation_wavelength 0.71073
_diffrn_reflns_av_R_equivalents 0.0350
_diffrn_reflns_av_unetI/netI 0.0147
_diffrn_reflns_Laue_measured_fraction_full 1.000
_diffrn_reflns_Laue_measured_fraction_max 0.996
_diffrn_reflns_limit_h_max 20
_diffrn_reflns_limit_h_min -20
_diffrn_reflns_limit_k_max 25
_diffrn_reflns_limit_k_min -25
_diffrn_reflns_limit_l_max 28
_diffrn_reflns_limit_l_min -28
_diffrn_reflns_number 357364
_diffrn_reflns_point_group_measured_fraction_full 1.000
_diffrn_reflns_point_group_measured_fraction_max 0.996
_diffrn_reflns_theta_full 25.000
_diffrn_reflns_theta_max 33.250
_diffrn_reflns_theta_min 1.358
_diffrn_source 'fine-focus sealed tube'
_diffrn_source_current 30
_diffrn_source_power 1.5
_diffrn_source_voltage 50
_diffrn_standards_number 0
_exptl_absorpt_coefficient_mu 0.340
_exptl_absorpt_correction_T_max 0.7465
_exptl_absorpt_correction_T_min 0.7098
_exptl_absorpt_correction_type multi-scan
_exptl_absorpt_process_details
'SADABS-2014/5 (Bruker,2014/5) was used for absorption correction. wR2(int) was 0.0493 before and 0.0470 after correction. The Ratio of minimum to maximum transmission is 0.9508. The \l/2 correction factor is 0.00150.'
_exptl_crystal_colour orange
_exptl_crystal_colour_primary orange
_exptl_crystal_density_diffrn 1.510
_exptl_crystal_density_method 'not measured'
_exptl_crystal_description prism
_exptl_crystal_F_000 1630
_exptl_crystal_size_max 0.341
_exptl_crystal_size_mid 0.266
_exptl_crystal_size_min 0.166
_refine_diff_density_max 0.930
_refine_diff_density_min -0.975
_refine_diff_density_rms 0.071
_refine_ls_extinction_method none
_refine_ls_goodness_of_fit_ref 1.242
_refine_ls_hydrogen_treatment constr
_refine_ls_matrix_type full
_refine_ls_number_parameters 1178
_refine_ls_number_reflns 27056
_refine_ls_number_restraints 305
_refine_ls_restrained_S_all 1.249
_refine_ls_R_factor_all 0.0473
_refine_ls_R_factor_gt 0.0430
_refine_ls_shift/su_max 0.002
_refine_ls_shift/su_mean 0.000
_refine_ls_structure_factor_coef Fsqd
_refine_ls_weighting_details 'w=1/[\s^2^(Fo^2^)+(0.0160P)^2^+4.1176P] where P=(Fo^2^+2Fc^2^)/3'
_refine_ls_weighting_scheme calc
_refine_ls_wR_factor_gt 0.0977
_refine_ls_wR_factor_ref 0.0996
_reflns_Friedel_coverage 0.000
_reflns_number_gt 24961
_reflns_number_total 27056
_reflns_threshold_expression 'I > 2\s(I)'
_cod_data_source_file ja8b05874_si_001.cif
_cod_data_source_block 6
_cod_depositor_comments
;
The following automatic conversions were performed:

data name '__diffrn_measurement_device_type' was replaced with
'_diffrn_measurement_device_type'.

Automatic conversion script
Id: cif_correct_tags 6909 2019-04-08 15:41:33Z antanas 
;
_cod_database_code 4132733
_shelxl_version_number 2014-7
_shelx_space_group_comment
;
The symmetry employed for this shelxl refinement is uniquely defined
by the following loop, which should always be used as a source of
symmetry information in preference to the above space-group names.
They are only intended as comments.
;
_shelx_estimated_absorpt_t_max 0.946
_shelx_estimated_absorpt_t_min 0.893
_olex2_refinement_description
;
1. Fixed Uiso
 At 1.2 times of:
  All C(H) groups
 At 1.5 times of:
  All C(H,H,H) groups
2. Rigid body (RIGU) restrains
 F16A, F16B, F17A, F18B, F18A, F17B, C55, C54
 with sigma for 1-2 distances of 0.004 and sigma for 1-3 distances of 0.004
 Mo1B, P1B, P2B, O1B, C1B, C2B, C3B, C4B, C5B, C6B, C7B, C8B, C9B, C10B, C11B,
 C12B, C13B, C14B, C15B, C16B, C17B, C18B, C19B, C20B, C21B, C22B, C23B, C24B,
 C25B, C26B, C27B, C28B, C29B, C30B, C31B, H6B, H5B, H3B, H2B, H9B, H10B, H11B,
 H12B, H15B, H16B, H17B, H18B, H19B, H20D, H20E, H20F, H21D, H21E, H21F, H22B,
 H23D, H23E, H23F, H24D, H24E, H24F, H25B, H26D, H26E, H26F, H27D, H27E, H27F,
 H28B, H29D, H29E, H29F, H30D, H30E, H30F
 with sigma for 1-2 distances of 0.004 and sigma for 1-3 distances of 0.004
 C62, C63, F22A, F23A, F24A, F22B, F23B, F24B
 with sigma for 1-2 distances of 0.004 and sigma for 1-3 distances of 0.004
 C60, C61, F19A, F20A, F21A, F19B, F20B, F21B
 with sigma for 1-2 distances of 0.004 and sigma for 1-3 distances of 0.004
3. Same fragment restrains
{Mo1A, P1A, P2A, O1A, C1A, C2A, C3A, C4A, C5A, C6A, C7A, C8A, C9A, C10A, C11A,
C12A, C13A, C14A, C15A, C16A, C17A, C18A, C19A, C20A, C21A, C22A, C23A, C24A,
C25A, C26A, C27A, C28A, C29A, C30A, C31A} sigma for 1-2: 0.02, 1-3: 0.04
as
{Mo1B, P1B, P2B, O1B, C1B, C2B, C3B, C4B, C5B, C6B, C7B, C8B, C9B, C10B, C11B,
C12B, C13B, C14B, C15B, C16B, C17B, C18B, C19B, C20B, C21B, C22B, C23B, C24B,
C25B, C26B, C27B, C28B, C29B, C30B, C31B}
{F16A, F17A, F18A} sigma for 1-2: 0.02, 1-3: 0.04
as
{F16B, F17B, F18B}
{F19A, F20A, F21A} sigma for 1-2: 0.02, 1-3: 0.04
as
{F19B, F20B, F21B}
{F22A, F23A, F24A} sigma for 1-2: 0.02, 1-3: 0.04
as
{F22B, F23B, F24B}
4. Others
 Sof(Mo1B)=Sof(P1B)=Sof(P2B)=Sof(O1B)=Sof(C1B)=Sof(C2B)=Sof(H2B)=Sof(C3B)=
 Sof(H3B)=Sof(C4B)=Sof(C5B)=Sof(H5B)=Sof(C6B)=Sof(H6B)=Sof(C7B)=Sof(C8B)=
 Sof(C9B)=Sof(H9B)=Sof(C10B)=Sof(H10B)=Sof(C11B)=Sof(H11B)=Sof(C12B)=Sof(H12B)=
 Sof(C13B)=Sof(C14B)=Sof(C15B)=Sof(H15B)=Sof(C16B)=Sof(H16B)=Sof(C17B)=
 Sof(H17B)=Sof(C18B)=Sof(H18B)=Sof(C19B)=Sof(H19B)=Sof(C20B)=Sof(H20D)=
 Sof(H20E)=Sof(H20F)=Sof(C21B)=Sof(H21D)=Sof(H21E)=Sof(H21F)=Sof(C22B)=
 Sof(H22B)=Sof(C23B)=Sof(H23D)=Sof(H23E)=Sof(H23F)=Sof(C24B)=Sof(H24D)=
 Sof(H24E)=Sof(H24F)=Sof(C25B)=Sof(H25B)=Sof(C26B)=Sof(H26D)=Sof(H26E)=
 Sof(H26F)=Sof(C27B)=Sof(H27D)=Sof(H27E)=Sof(H27F)=Sof(C28B)=Sof(H28B)=
 Sof(C29B)=Sof(H29D)=Sof(H29E)=Sof(H29F)=Sof(C30B)=Sof(H30D)=Sof(H30E)=
 Sof(H30F)=Sof(C31B)=1-FVAR(1)
 Sof(Mo1A)=Sof(P1A)=Sof(P2A)=Sof(O1A)=Sof(C1A)=Sof(C2A)=Sof(H2A)=Sof(C3A)=
 Sof(H3A)=Sof(C4A)=Sof(C5A)=Sof(H5A)=Sof(C6A)=Sof(H6A)=Sof(C7A)=Sof(C8A)=
 Sof(C9A)=Sof(H9A)=Sof(C10A)=Sof(H10A)=Sof(C11A)=Sof(H11A)=Sof(C12A)=Sof(H12A)=
 Sof(C13A)=Sof(C14A)=Sof(C15A)=Sof(H15A)=Sof(C16A)=Sof(H16A)=Sof(C17A)=
 Sof(H17A)=Sof(C18A)=Sof(H18A)=Sof(C19A)=Sof(H19A)=Sof(C20A)=Sof(H20A)=
 Sof(H20B)=Sof(H20C)=Sof(C21A)=Sof(H21A)=Sof(H21B)=Sof(H21C)=Sof(C22A)=
 Sof(H22A)=Sof(C23A)=Sof(H23A)=Sof(H23B)=Sof(H23C)=Sof(C24A)=Sof(H24A)=
 Sof(H24B)=Sof(H24C)=Sof(C25A)=Sof(H25A)=Sof(C26A)=Sof(H26A)=Sof(H26B)=
 Sof(H26C)=Sof(C27A)=Sof(H27A)=Sof(H27B)=Sof(H27C)=Sof(C28A)=Sof(H28A)=
 Sof(C29A)=Sof(H29A)=Sof(H29B)=Sof(H29C)=Sof(C30A)=Sof(H30A)=Sof(H30B)=
 Sof(H30C)=Sof(C31A)=FVAR(1)
 Sof(F22B)=Sof(F23B)=Sof(F24B)=1-FVAR(2)
 Sof(F22A)=Sof(F23A)=Sof(F24A)=FVAR(2)
 Sof(F16B)=Sof(F17B)=Sof(F18B)=1-FVAR(3)
 Sof(F16A)=Sof(F17A)=Sof(F18A)=FVAR(3)
 Sof(F19B)=Sof(F20B)=Sof(F21B)=1-FVAR(4)
 Sof(F19A)=Sof(F20A)=Sof(F21A)=FVAR(4)
5.a Ternary CH refined with riding coordinates:
 C19A(H19A), C22A(H22A), C25A(H25A), C28A(H28A), C19B(H19B), C22B(H22B),
 C25B(H25B), C28B(H28B)
5.b Aromatic/amide H refined with riding coordinates:
 C2A(H2A), C3A(H3A), C5A(H5A), C6A(H6A), C9A(H9A), C10A(H10A), C11A(H11A),
 C12A(H12A), C15A(H15A), C16A(H16A), C17A(H17A), C18A(H18A), C2B(H2B), C3B(H3B),
  C5B(H5B), C6B(H6B), C9B(H9B), C10B(H10B), C11B(H11B), C12B(H12B), C15B(H15B),
 C16B(H16B), C17B(H17B), C18B(H18B), C33(H33), C34(H34), C35(H35), C41(H41),
 C42(H42), C43(H43), C49(H49), C50(H50), C51(H51), C57(H57), C58(H58), C59(H59),
  C64(H64), C65(H65), C66(H66), C67(H67), C68(H68), C69(H69), C70(H70),
 C71(H71), C72(H72), C73(H73), C74(H74), C75(H75)
5.c Idealised Me refined as rotating group:
 C20A(H20A,H20B,H20C), C21A(H21A,H21B,H21C), C23A(H23A,H23B,H23C), C24A(H24A,
 H24B,H24C), C26A(H26A,H26B,H26C), C27A(H27A,H27B,H27C), C29A(H29A,H29B,H29C),
 C30A(H30A,H30B,H30C), C20B(H20D,H20E,H20F), C21B(H21D,H21E,H21F), C23B(H23D,
 H23E,H23F), C24B(H24D,H24E,H24F), C26B(H26D,H26E,H26F), C27B(H27D,H27E,H27F),
 C29B(H29D,H29E,H29F), C30B(H30D,H30E,H30F)
;
_olex2_submission_special_instructions 'No special instructions were received'

loop_
_space_group_symop_operation_xyz
'x, y, z'
'-x, -y, -z'

loop_
_atom_site_label
_atom_site_type_symbol
_atom_site_fract_x
_atom_site_fract_y
_atom_site_fract_z
_atom_site_U_iso_or_equiv
_atom_site_adp_type
_atom_site_occupancy
_atom_site_site_symmetry_order
_atom_site_calc_flag
_atom_site_refinement_flags_posn
_atom_site_refinement_flags_adp
_atom_site_refinement_flags_occupancy
_atom_site_disorder_assembly
_atom_site_disorder_group
Mo1A Mo 0.94784(2) 1.04719(2) 0.75148(2) 0.01036(3) Uani 0.8496(6) 1 d D . P A 1
P1A P 0.83126(6) 1.13983(5) 0.83314(5) 0.01060(15) Uani 0.8496(6) 1 d D . P A 1
P2A P 1.12547(5) 1.10239(4) 0.74557(5) 0.01096(11) Uani 0.8496(6) 1 d D . P A 1
O1A O 1.04394(11) 1.01625(10) 0.90549(8) 0.0217(3) Uani 0.8496(6) 1 d D . P A 1
C1A C 0.7833(3) 0.9705(3) 0.6865(3) 0.0151(12) Uani 0.8496(6) 1 d D . P A 1
C2A C 0.81098(15) 1.01897(13) 0.64037(13) 0.0155(3) Uani 0.8496(6) 1 d D . P A 1
H2A H 0.7662 1.0594 0.6294 0.019 Uiso 0.8496(6) 1 calc R . P A 1
C3A C 0.90399(14) 1.00673(13) 0.61160(11) 0.0150(3) Uani 0.8496(6) 1 d D . P A 1
H3A H 0.9217 1.0376 0.5799 0.018 Uiso 0.8496(6) 1 calc R . P A 1
C4A C 0.9728(3) 0.9472(2) 0.6301(2) 0.0139(8) Uani 0.8496(6) 1 d D . P A 1
C5A C 0.94531(15) 0.89933(17) 0.67508(13) 0.0139(3) Uani 0.8496(6) 1 d D . P A 1
H5A H 0.9906 0.8597 0.6869 0.017 Uiso 0.8496(6) 1 calc R . P A 1
C6A C 0.84877(15) 0.91060(15) 0.70304(12) 0.0146(3) Uani 0.8496(6) 1 d D . P A 1
H6A H 0.8293 0.8777 0.7326 0.018 Uiso 0.8496(6) 1 calc R . P A 1
C7A C 0.69049(18) 0.9959(2) 0.72377(19) 0.0133(9) Uani 0.8496(6) 1 d D . P A 1
C8A C 0.7007(4) 1.0759(4) 0.7897(4) 0.0198(15) Uani 0.8496(6) 1 d D . P A 1
C9A C 0.61389(18) 1.1037(2) 0.8236(2) 0.0221(7) Uani 0.8496(6) 1 d D . P A 1
H9A H 0.6203 1.1587 0.8682 0.027 Uiso 0.8496(6) 1 calc R . P A 1
C10A C 0.5182(4) 1.0499(4) 0.7915(4) 0.0323(15) Uani 0.8496(6) 1 d D . P A 1
H10A H 0.4593 1.0670 0.8153 0.039 Uiso 0.8496(6) 1 calc R . P A 1
C11A C 0.5088(4) 0.9719(4) 0.7253(3) 0.0306(13) Uani 0.8496(6) 1 d D . P A 1
H11A H 0.4423 0.9368 0.7027 0.037 Uiso 0.8496(6) 1 calc R . P A 1
C12A C 0.5937(2) 0.9430(3) 0.6907(3) 0.0183(11) Uani 0.8496(6) 1 d D . P A 1
H12A H 0.5862 0.8884 0.6455 0.022 Uiso 0.8496(6) 1 calc R . P A 1
C13A C 1.0777(3) 0.9465(3) 0.6081(3) 0.0132(8) Uani 0.8496(6) 1 d D . P A 1
C14A C 1.1559(2) 1.0178(3) 0.6553(2) 0.0135(6) Uani 0.8496(6) 1 d D . P A 1
C15A C 1.25447(18) 1.0172(2) 0.63507(16) 0.0173(4) Uani 0.8496(6) 1 d D . P A 1
H15A H 1.3081 1.0649 0.6668 0.021 Uiso 0.8496(6) 1 calc R . P A 1
C16A C 1.2751(2) 0.9481(2) 0.56930(16) 0.0196(4) Uani 0.8496(6) 1 d D . P A 1
H16A H 1.3421 0.9492 0.5558 0.024 Uiso 0.8496(6) 1 calc R . P A 1
C17A C 1.1977(3) 0.8769(3) 0.52289(19) 0.0183(5) Uani 0.8496(6) 1 d D . P A 1
H17A H 1.2119 0.8289 0.4783 0.022 Uiso 0.8496(6) 1 calc R . P A 1
C18A C 1.1001(3) 0.8772(2) 0.5427(2) 0.0175(6) Uani 0.8496(6) 1 d D . P A 1
H18A H 1.0470 0.8290 0.5109 0.021 Uiso 0.8496(6) 1 calc R . P A 1
C19A C 0.85712(16) 1.15420(12) 0.94110(11) 0.0179(3) Uani 0.8496(6) 1 d D . P A 1
H19A H 0.9352 1.1646 0.9600 0.021 Uiso 0.8496(6) 1 calc R . P A 1
C20A C 0.81389(18) 1.23309(16) 0.99875(13) 0.0268(4) Uani 0.8496(6) 1 d D . P A 1
H20A H 0.8408 1.2885 0.9955 0.040 Uiso 0.8496(6) 1 calc GR . P A 1
H20B H 0.8363 1.2364 1.0537 0.040 Uiso 0.8496(6) 1 calc GR . P A 1
H20C H 0.7369 1.2249 0.9840 0.040 Uiso 0.8496(6) 1 calc GR . P A 1
C21A C 0.82079(16) 1.06718(14) 0.94854(13) 0.0240(4) Uani 0.8496(6) 1 d D . P A 1
H21A H 0.7442 1.0609 0.9426 0.036 Uiso 0.8496(6) 1 calc GR . P A 1
H21B H 0.8541 1.0687 1.0013 0.036 Uiso 0.8496(6) 1 calc GR . P A 1
H21C H 0.8409 1.0164 0.9065 0.036 Uiso 0.8496(6) 1 calc GR . P A 1
C22A C 0.8122(2) 1.25130(15) 0.83347(18) 0.0183(4) Uani 0.8496(6) 1 d D . P A 1
H22A H 0.7640 1.2778 0.8706 0.022 Uiso 0.8496(6) 1 calc R . P A 1
C23A C 0.9172(2) 1.31109(16) 0.86670(17) 0.0249(5) Uani 0.8496(6) 1 d D . P A 1
H23A H 0.9486 1.3109 0.9192 0.037 Uiso 0.8496(6) 1 calc GR . P A 1
H23B H 0.9056 1.3721 0.8724 0.037 Uiso 0.8496(6) 1 calc GR . P A 1
H23C H 0.9648 1.2886 0.8298 0.037 Uiso 0.8496(6) 1 calc GR . P A 1
C24A C 0.76119(17) 1.24765(14) 0.75080(14) 0.0253(4) Uani 0.8496(6) 1 d D . P A 1
H24A H 0.8085 1.2247 0.7137 0.038 Uiso 0.8496(6) 1 calc GR . P A 1
H24B H 0.7476 1.3077 0.7546 0.038 Uiso 0.8496(6) 1 calc GR . P A 1
H24C H 0.6948 1.2082 0.7309 0.038 Uiso 0.8496(6) 1 calc GR . P A 1
C25A C 1.2400(2) 1.11087(15) 0.82470(14) 0.0152(4) Uani 0.8496(6) 1 d D . P A 1
H25A H 1.3034 1.1324 0.8101 0.018 Uiso 0.8496(6) 1 calc R . P A 1
C26A C 1.22992(19) 1.18083(14) 0.90561(12) 0.0207(4) Uani 0.8496(6) 1 d D . P A 1
H26A H 1.2253 1.2389 0.9015 0.031 Uiso 0.8496(6) 1 calc GR . P A 1
H26B H 1.2916 1.1849 0.9466 0.031 Uiso 0.8496(6) 1 calc GR . P A 1
H26C H 1.1664 1.1635 0.9206 0.031 Uiso 0.8496(6) 1 calc GR . P A 1
C27A C 1.25843(15) 1.02026(13) 0.82898(12) 0.0201(3) Uani 0.8496(6) 1 d D . P A 1
H27A H 1.1949 0.9942 0.8378 0.030 Uiso 0.8496(6) 1 calc GR . P A 1
H27B H 1.3173 1.0284 0.8734 0.030 Uiso 0.8496(6) 1 calc GR . P A 1
H27C H 1.2748 0.9803 0.7785 0.030 Uiso 0.8496(6) 1 calc GR . P A 1
C28A C 1.14072(14) 1.21160(11) 0.73560(11) 0.0158(3) Uani 0.8496(6) 1 d D . P A 1
H28A H 1.1290 1.2578 0.7866 0.019 Uiso 0.8496(6) 1 calc R . P A 1
C29A C 1.2487(2) 1.24024(14) 0.72494(13) 0.0209(4) Uani 0.8496(6) 1 d D . P A 1
H29A H 1.3032 1.2379 0.7681 0.031 Uiso 0.8496(6) 1 calc GR . P A 1
H29B H 1.2510 1.3013 0.7268 0.031 Uiso 0.8496(6) 1 calc GR . P A 1
H29C H 1.2608 1.1998 0.6731 0.031 Uiso 0.8496(6) 1 calc GR . P A 1
C30A C 1.05528(17) 1.21468(14) 0.66827(14) 0.0269(4) Uani 0.8496(6) 1 d D . P A 1
H30A H 1.0653 1.1719 0.6166 0.040 Uiso 0.8496(6) 1 calc GR . P A 1
H30B H 1.0597 1.2749 0.6682 0.040 Uiso 0.8496(6) 1 calc GR . P A 1
H30C H 0.9861 1.1992 0.6768 0.040 Uiso 0.8496(6) 1 calc GR . P A 1
C31A C 1.01050(12) 1.03093(11) 0.84960(10) 0.0143(3) Uani 0.8496(6) 1 d D . P A 1
Mo1B Mo 0.93011(6) 1.07236(5) 0.71881(5) 0.0141(2) Uiso 0.1504(6) 1 d D U P A 2
P1B P 1.1215(4) 1.1014(4) 0.7288(3) 0.0177(12) Uiso 0.1504(6) 1 d D U P A 2
P2B P 0.8317(8) 1.1426(6) 0.8292(5) 0.050(3) Uiso 0.1504(6) 1 d D U P A 2
O1B O 0.9110(8) 1.2354(6) 0.6693(6) 0.0325(19) Uiso 0.1504(6) 1 d D U P A 2
C1B C 0.9651(13) 0.9452(12) 0.6218(10) 0.008(4) Uiso 0.1504(6) 1 d D U P A 2
C2B C 0.9540(10) 0.9221(7) 0.6879(8) 0.019(3) Uiso 0.1504(6) 1 d D U P A 2
H2B H 1.0088 0.8976 0.7116 0.022 Uiso 0.1504(6) 1 calc R U P A 2
C3B C 0.8613(9) 0.9361(8) 0.7176(8) 0.021(3) Uiso 0.1504(6) 1 d D U P A 2
H3B H 0.8528 0.9200 0.7610 0.025 Uiso 0.1504(6) 1 calc R U P A 2
C4B C 0.7799(12) 0.9743(14) 0.6829(12) 0.012(7) Uiso 0.1504(6) 1 d D U P A 2
C5B C 0.7917(8) 0.9975(7) 0.6181(6) 0.015(2) Uiso 0.1504(6) 1 d D U P A 2
H5B H 0.7380 1.0239 0.5955 0.018 Uiso 0.1504(6) 1 calc R U P A 2
C6B C 0.8849(8) 0.9811(7) 0.5864(6) 0.0142(19) Uiso 0.1504(6) 1 d D U P A 2
H6B H 0.8923 0.9947 0.5415 0.017 Uiso 0.1504(6) 1 calc R U P A 2
C7B C 1.0706(15) 0.9398(17) 0.6007(17) 0.023(8) Uiso 0.1504(6) 1 d D U P A 2
C8B C 1.1514(15) 1.0051(13) 0.6482(14) 0.025(7) Uiso 0.1504(6) 1 d D U P A 2
C9B C 1.2518(16) 0.9975(13) 0.6290(14) 0.036(7) Uiso 0.1504(6) 1 d D U P A 2
H9B H 1.3101 1.0402 0.6617 0.043 Uiso 0.1504(6) 1 calc R U P A 2
C10B C 1.2629(14) 0.9262(10) 0.5614(11) 0.025(5) Uiso 0.1504(6) 1 d D U P A 2
H10B H 1.3292 0.9208 0.5463 0.031 Uiso 0.1504(6) 1 calc R U P A 2
C11B C 1.1810(16) 0.8646(17) 0.5167(16) 0.036(8) Uiso 0.1504(6) 1 d D U P A 2
H11B H 1.1914 0.8172 0.4701 0.043 Uiso 0.1504(6) 1 calc R U P A 2
C12B C 1.0838(12) 0.8664(11) 0.5347(10) 0.006(3) Uiso 0.1504(6) 1 d D U P A 2
H12B H 1.0281 0.8202 0.5038 0.007 Uiso 0.1504(6) 1 calc R U P A 2
C13B C 0.6895(15) 0.9975(18) 0.7240(16) 0.039(11) Uiso 0.1504(6) 1 d D U P A 2
C14B C 0.7041(14) 1.0758(16) 0.7948(15) 0.003(4) Uiso 0.1504(6) 1 d D U P A 2
C15B C 0.6132(17) 1.098(2) 0.824(2) 0.064(12) Uiso 0.1504(6) 1 d D U P A 2
H15B H 0.6202 1.1463 0.8745 0.077 Uiso 0.1504(6) 1 calc R U P A 2
C16B C 0.5142(18) 1.0542(16) 0.7863(13) 0.013(4) Uiso 0.1504(6) 1 d D U P A 2
H16B H 0.4539 1.0807 0.8022 0.016 Uiso 0.1504(6) 1 calc R U P A 2
C17B C 0.5032(15) 0.9689(12) 0.7226(9) 0.003(3) Uiso 0.1504(6) 1 d D U P A 2
H17B H 0.4396 0.9296 0.7028 0.004 Uiso 0.1504(6) 1 calc R U P A 2
C18B C 0.5923(18) 0.948(2) 0.692(2) 0.042(12) Uiso 0.1504(6) 1 d D U P A 2
H18B H 0.5862 0.8953 0.6450 0.050 Uiso 0.1504(6) 1 calc R U P A 2
C19B C 1.1638(8) 1.2009(7) 0.7092(7) 0.021(2) Uiso 0.1504(6) 1 d D U P A 2
H19B H 1.1266 1.2512 0.7393 0.025 Uiso 0.1504(6) 1 calc R U P A 2
C20B C 1.2816(9) 1.2325(10) 0.7349(9) 0.024(3) Uiso 0.1504(6) 1 d D U P A 2
H20D H 1.3053 1.2439 0.7918 0.036 Uiso 0.1504(6) 1 calc GR U P A 2
H20E H 1.2953 1.2875 0.7263 0.036 Uiso 0.1504(6) 1 calc GR U P A 2
H20F H 1.3198 1.1864 0.7030 0.036 Uiso 0.1504(6) 1 calc GR U P A 2
C21B C 1.1248(10) 1.1786(9) 0.6178(7) 0.029(2) Uiso 0.1504(6) 1 d D U P A 2
H21D H 1.1754 1.1454 0.5881 0.044 Uiso 0.1504(6) 1 calc GR U P A 2
H21E H 1.1183 1.2341 0.6090 0.044 Uiso 0.1504(6) 1 calc GR U P A 2
H21F H 1.0562 1.1423 0.5989 0.044 Uiso 0.1504(6) 1 calc GR U P A 2
C22B C 1.2156(12) 1.1087(10) 0.8193(8) 0.022(4) Uiso 0.1504(6) 1 d D U P A 2
H22B H 1.2877 1.1198 0.8105 0.026 Uiso 0.1504(6) 1 calc R U P A 2
C23B C 1.2012(13) 1.1894(9) 0.8929(8) 0.027(3) Uiso 0.1504(6) 1 d D U P A 2
H23D H 1.1910 1.2408 0.8781 0.040 Uiso 0.1504(6) 1 calc GR U P A 2
H23E H 1.2638 1.2037 0.9358 0.040 Uiso 0.1504(6) 1 calc GR U P A 2
H23F H 1.1396 1.1749 0.9116 0.040 Uiso 0.1504(6) 1 calc GR U P A 2
C24B C 1.2112(13) 1.0221(8) 0.8346(8) 0.031(3) Uiso 0.1504(6) 1 d D U P A 2
H24D H 1.1404 1.0073 0.8408 0.046 Uiso 0.1504(6) 1 calc GR U P A 2
H24E H 1.2622 1.0303 0.8836 0.046 Uiso 0.1504(6) 1 calc GR U P A 2
H24F H 1.2282 0.9735 0.7891 0.046 Uiso 0.1504(6) 1 calc GR U P A 2
C25B C 0.7978(11) 1.2571(9) 0.8475(8) 0.015(3) Uiso 0.1504(6) 1 d D U P A 2
H25B H 0.7600 1.2740 0.8929 0.018 Uiso 0.1504(6) 1 calc R U P A 2
C26B C 0.8952(13) 1.3259(12) 0.8743(13) 0.037(5) Uiso 0.1504(6) 1 d D U P A 2
H26D H 0.9481 1.3138 0.9129 0.055 Uiso 0.1504(6) 1 calc GR U P A 2
H26E H 0.8754 1.3859 0.8995 0.055 Uiso 0.1504(6) 1 calc GR U P A 2
H26F H 0.9242 1.3219 0.8276 0.055 Uiso 0.1504(6) 1 calc GR U P A 2
C27B C 0.7225(11) 1.2631(9) 0.7760(8) 0.031(3) Uiso 0.1504(6) 1 d D U P A 2
H27D H 0.7488 1.2336 0.7269 0.046 Uiso 0.1504(6) 1 calc GR U P A 2
H27E H 0.7178 1.3259 0.7848 0.046 Uiso 0.1504(6) 1 calc GR U P A 2
H27F H 0.6527 1.2337 0.7704 0.046 Uiso 0.1504(6) 1 calc GR U P A 2
C28B C 0.8945(10) 1.1502(7) 0.9305(6) 0.021(2) Uiso 0.1504(6) 1 d D U P A 2
H28B H 0.9641 1.1874 0.9468 0.025 Uiso 0.1504(6) 1 calc R U P A 2
C29B C 0.8315(12) 1.1927(10) 0.9937(8) 0.035(3) Uiso 0.1504(6) 1 d D U P A 2
H29D H 0.8283 1.2555 1.0016 0.053 Uiso 0.1504(6) 1 calc GR U P A 2
H29E H 0.8652 1.1890 1.0443 0.053 Uiso 0.1504(6) 1 calc GR U P A 2
H29F H 0.7601 1.1613 0.9762 0.053 Uiso 0.1504(6) 1 calc GR U P A 2
C30B C 0.9145(11) 1.0565(8) 0.9262(8) 0.032(3) Uiso 0.1504(6) 1 d D U P A 2
H30D H 0.8483 1.0167 0.9037 0.048 Uiso 0.1504(6) 1 calc GR U P A 2
H30E H 0.9429 1.0593 0.9803 0.048 Uiso 0.1504(6) 1 calc GR U P A 2
H30F H 0.9650 1.0337 0.8920 0.048 Uiso 0.1504(6) 1 calc GR U P A 2
C31B C 0.9205(8) 1.1789(6) 0.6920(6) 0.0214(19) Uiso 0.1504(6) 1 d D U P A 2
F1 F 0.80242(10) 0.46336(9) 0.03476(8) 0.0368(3) Uani 1 1 d . . . . .
F2 F 0.87031(9) 0.57132(9) 0.14371(10) 0.0455(4) Uani 1 1 d . . . . .
F3 F 0.82644(11) 0.44237(11) 0.14369(10) 0.0482(4) Uani 1 1 d . . . . .
F4 F 0.53147(10) 0.65072(9) -0.01468(7) 0.0324(3) Uani 1 1 d . . . . .
F5 F 0.53196(8) 0.75060(6) 0.10125(7) 0.0244(2) Uani 1 1 d . . . . .
F6 F 0.39635(8) 0.65460(8) 0.03858(7) 0.0270(2) Uani 1 1 d . . . . .
F7 F 0.58674(14) 0.24769(10) 0.42224(8) 0.0490(4) Uani 1 1 d . . . . .
F8 F 0.44625(15) 0.30503(17) 0.43219(12) 0.0759(6) Uani 1 1 d . . . . .
F9 F 0.5933(2) 0.38832(11) 0.48143(8) 0.0750(7) Uani 1 1 d . . . . .
F10 F 0.54921(14) 0.11344(8) 0.13573(8) 0.0455(4) Uani 1 1 d . . . . .
F11 F 0.60242(10) 0.20315(8) 0.08677(8) 0.0365(3) Uani 1 1 d . . . . .
F12 F 0.43831(10) 0.16889(9) 0.07125(8) 0.0404(3) Uani 1 1 d . . . . .
F13 F 0.58527(14) 0.91930(8) 0.50076(8) 0.0493(4) Uani 1 1 d . . . . .
F14 F 0.43049(12) 0.84777(9) 0.44813(11) 0.0513(4) Uani 1 1 d . . . . .
F15 F 0.52247(10) 0.87888(8) 0.37538(7) 0.0326(2) Uani 1 1 d . . . . .
C32 C 0.54105(10) 0.53395(9) 0.18879(8) 0.0120(2) Uani 1 1 d . . . . .
C33 C 0.63994(11) 0.50710(9) 0.17607(9) 0.0140(2) Uani 1 1 d . . . . .
H33 H 0.6735 0.4741 0.2046 0.017 Uiso 1 1 calc R . . . .
C34 C 0.64391(11) 0.57606(9) 0.08060(9) 0.0145(2) Uani 1 1 d . . . . .
H34 H 0.6776 0.5895 0.0439 0.017 Uiso 1 1 calc R . . . .
C35 C 0.49664(11) 0.58348(9) 0.14612(8) 0.0127(2) Uani 1 1 d . . . . .
H35 H 0.4302 0.6035 0.1532 0.015 Uiso 1 1 calc R . . . .
C36 C 0.69001(11) 0.52739(9) 0.12314(9) 0.0147(2) Uani 1 1 d . . . . .
C37 C 0.79697(12) 0.50099(11) 0.11244(11) 0.0210(3) Uani 1 1 d . . . . .
C38 C 0.54735(11) 0.60431(9) 0.09335(8) 0.0127(2) Uani 1 1 d . . . . .
C39 C 0.50137(12) 0.66366(10) 0.05404(9) 0.0159(2) Uani 1 1 d . . . . .
C40 C 0.51430(10) 0.42462(9) 0.26590(8) 0.0127(2) Uani 1 1 d . . . . .
C41 C 0.52323(12) 0.41175(10) 0.33786(9) 0.0162(2) Uani 1 1 d . . . . .
H41 H 0.5205 0.4611 0.3856 0.019 Uiso 1 1 calc R . . . .
C42 C 0.53871(13) 0.25450(10) 0.27269(10) 0.0194(3) Uani 1 1 d . . . . .
H42 H 0.5474 0.1978 0.2751 0.023 Uiso 1 1 calc R . . . .
C43 C 0.51658(11) 0.34860(9) 0.19753(8) 0.0142(2) Uani 1 1 d . . . . .
H43 H 0.5099 0.3541 0.1473 0.017 Uiso 1 1 calc R . . . .
C44 C 0.53605(13) 0.32865(11) 0.34141(9) 0.0190(3) Uani 1 1 d . . . . .
C45 C 0.54176(18) 0.31862(14) 0.41953(11) 0.0312(4) Uani 1 1 d . . . . .
C46 C 0.52832(12) 0.26546(10) 0.20065(9) 0.0160(2) Uani 1 1 d . . . . .
C47 C 0.52930(14) 0.18782(11) 0.12433(10) 0.0222(3) Uani 1 1 d . . . . .
C48 C 0.55149(11) 0.60562(9) 0.33890(8) 0.0136(2) Uani 1 1 d . . . . .
C49 C 0.51553(12) 0.68950(10) 0.35935(9) 0.0160(2) Uani 1 1 d . . . . .
H49 H 0.4493 0.6947 0.3309 0.019 Uiso 1 1 calc R . . . .
C50 C 0.67135(13) 0.76156(10) 0.46262(9) 0.0204(3) Uani 1 1 d . . . . .
H50 H 0.7111 0.8134 0.5039 0.024 Uiso 1 1 calc R . . . .
C51 C 0.65022(11) 0.60300(10) 0.38257(9) 0.0159(2) Uani 1 1 d . . . . .
H51 H 0.6780 0.5475 0.3707 0.019 Uiso 1 1 calc R . . . .
C52 C 0.57370(13) 0.76572(10) 0.42006(9) 0.0178(3) Uani 1 1 d . . . . .
C53 C 0.52888(15) 0.85233(11) 0.43686(11) 0.0246(3) Uani 1 1 d . . . . .
C54 C 0.70886(12) 0.67905(10) 0.44273(9) 0.0184(3) Uani 1 1 d . U . . .
C55 C 0.81458(14) 0.66996(13) 0.48503(11) 0.0287(4) Uani 1 1 d . U . . .
C56 C 0.36282(11) 0.51604(9) 0.24454(8) 0.0128(2) Uani 1 1 d . . . . .
C57 C 0.29900(11) 0.46958(9) 0.16807(8) 0.0139(2) Uani 1 1 d . . . . .
H57 H 0.3314 0.4456 0.1233 0.017 Uiso 1 1 calc R . . . .
C58 C 0.13910(11) 0.49228(10) 0.21950(9) 0.0162(2) Uani 1 1 d . . . . .
H58 H 0.0646 0.4848 0.2111 0.019 Uiso 1 1 calc R . . . .
C59 C 0.30990(11) 0.54908(9) 0.30786(8) 0.0147(2) Uani 1 1 d . . . . .
H59 H 0.3497 0.5799 0.3608 0.018 Uiso 1 1 calc R . . . .
C60 C 0.19002(11) 0.45755(9) 0.15581(8) 0.0141(2) Uani 1 1 d . U . . .
C61 C 0.12327(12) 0.40652(10) 0.07432(9) 0.0168(2) Uani 1 1 d . U . . .
C62 C 0.20048(12) 0.53796(10) 0.29533(9) 0.0158(2) Uani 1 1 d . U . . .
C63 C 0.14884(13) 0.57514(12) 0.36553(10) 0.0224(3) Uani 1 1 d . U . . .
B1 B 0.49102(12) 0.51960(10) 0.25964(9) 0.0123(2) Uani 1 1 d . . . . .
F16A F 0.86460(18) 0.74276(13) 0.54148(17) 0.0691(11) Uani 0.816(4) 1 d D U P B 1
F17A F 0.87906(16) 0.63618(19) 0.43349(13) 0.0527(6) Uani 0.816(4) 1 d D U P B 1
F18A F 0.80997(14) 0.60873(15) 0.51806(13) 0.0494(6) Uani 0.816(4) 1 d D U P B 1
F19A F 0.05873(13) 0.45660(9) 0.04892(8) 0.0375(4) Uani 0.955(3) 1 d D U P C 1
F20A F 0.06083(13) 0.33844(10) 0.07200(8) 0.0397(4) Uani 0.955(3) 1 d D U P C 1
F21A F 0.17856(10) 0.37290(12) 0.01759(7) 0.0386(4) Uani 0.955(3) 1 d D U P C 1
F22A F 0.04511(13) 0.5734(3) 0.34417(11) 0.0536(9) Uani 0.856(8) 1 d D U P D 1
F23A F 0.1858(3) 0.65984(14) 0.41109(19) 0.0552(9) Uani 0.856(8) 1 d D U P D 1
F24A F 0.1640(3) 0.53184(19) 0.41379(15) 0.0510(8) Uani 0.856(8) 1 d D U P D 1
F16B F 0.8809(6) 0.7437(7) 0.4900(7) 0.057(3) Uani 0.184(4) 1 d D U P B 2
F17B F 0.8139(6) 0.6985(9) 0.5633(5) 0.062(3) Uani 0.184(4) 1 d D U P B 2
F18B F 0.8520(8) 0.6077(7) 0.4580(8) 0.070(4) Uani 0.184(4) 1 d D U P B 2
F19B F 0.0296(17) 0.4280(18) 0.0686(15) 0.025(4) Uani 0.045(3) 1 d D U P C 2
F20B F 0.162(2) 0.4243(19) 0.0236(15) 0.028(5) Uani 0.045(3) 1 d D U P C 2
F21B F 0.123(3) 0.3195(15) 0.0575(17) 0.036(5) Uani 0.045(3) 1 d D U P C 2
F22B F 0.0607(11) 0.5298(10) 0.3575(9) 0.047(4) Uani 0.144(8) 1 d D U P D 2
F23B F 0.1351(17) 0.6562(9) 0.3829(10) 0.048(4) Uani 0.144(8) 1 d D U P D 2
F24B F 0.2062(12) 0.5740(15) 0.4333(8) 0.050(4) Uani 0.144(8) 1 d D U P D 2
C64 C 0.84185(17) 0.39688(14) 0.31300(13) 0.0325(4) Uani 1 1 d . . . . .
H64 H 0.8498 0.4529 0.3083 0.039 Uiso 1 1 calc R . . . .
C65 C 0.80556(15) 0.32034(13) 0.24551(12) 0.0272(3) Uani 1 1 d . . . . .
H65 H 0.7883 0.3236 0.1943 0.033 Uiso 1 1 calc R . . . .
C66 C 0.79419(14) 0.23850(13) 0.25237(12) 0.0269(3) Uani 1 1 d . . . . .
H66 H 0.7696 0.1858 0.2058 0.032 Uiso 1 1 calc R . . . .
C67 C 0.81853(16) 0.23369(14) 0.32687(13) 0.0309(4) Uani 1 1 d . . . . .
H67 H 0.8102 0.1778 0.3316 0.037 Uiso 1 1 calc R . . . .
C68 C 0.8549(2) 0.31032(16) 0.39441(13) 0.0428(6) Uani 1 1 d . . . . .
H68 H 0.8720 0.3071 0.4456 0.051 Uiso 1 1 calc R . . . .
C69 C 0.8667(2) 0.39194(16) 0.38764(14) 0.0446(6) Uani 1 1 d . . . . .
H69 H 0.8918 0.4446 0.4342 0.054 Uiso 1 1 calc R . . . .
C70 C 0.03753(15) 0.20917(14) 0.17799(13) 0.0294(4) Uani 1 1 d . . . . .
H70 H -0.0355 0.1890 0.1637 0.035 Uiso 1 1 calc R . . . .
C71 C 0.10162(17) 0.17100(14) 0.12479(13) 0.0326(4) Uani 1 1 d . . . . .
H71 H 0.0729 0.1249 0.0741 0.039 Uiso 1 1 calc R . . . .
C72 C 0.20828(18) 0.20084(16) 0.14633(16) 0.0392(5) Uani 1 1 d . . . . .
H72 H 0.2528 0.1747 0.1102 0.047 Uiso 1 1 calc R . . . .
C73 C 0.25006(17) 0.26805(16) 0.21966(17) 0.0402(5) Uani 1 1 d . . . . .
H73 H 0.3230 0.2885 0.2337 0.048 Uiso 1 1 calc R . . . .
C74 C 0.18579(17) 0.30609(14) 0.27316(15) 0.0349(4) Uani 1 1 d . . . . .
H74 H 0.2146 0.3520 0.3240 0.042 Uiso 1 1 calc R . . . .
C75 C 0.07930(16) 0.27642(14) 0.25179(13) 0.0309(4) Uani 1 1 d . . . . .
H75 H 0.0348 0.3024 0.2880 0.037 Uiso 1 1 calc R . . . .

loop_
_atom_site_aniso_label
_atom_site_aniso_U_11
_atom_site_aniso_U_22
_atom_site_aniso_U_33
_atom_site_aniso_U_23
_atom_site_aniso_U_13
_atom_site_aniso_U_12
Mo1A 0.00934(5) 0.00968(6) 0.01223(6) 0.00478(4) 0.00154(4) 0.00069(4)
P1A 0.0072(2) 0.0087(2) 0.0142(2) 0.00313(15) 0.00096(13) 0.00202(12)
P2A 0.0104(2) 0.0095(2) 0.0119(3) 0.0028(2) 0.0029(2) 0.00000(13)
O1A 0.0177(6) 0.0323(7) 0.0188(6) 0.0142(5) 0.0028(5) 0.0049(5)
C1A 0.0118(13) 0.0132(13) 0.0175(15) 0.0054(9) -0.0015(6) -0.0023(6)
C2A 0.0143(7) 0.0143(8) 0.0168(8) 0.0071(7) -0.0011(7) -0.0008(6)
C3A 0.0165(7) 0.0140(7) 0.0130(7) 0.0057(6) -0.0008(6) -0.0019(6)
C4A 0.0155(11) 0.0112(11) 0.0126(10) 0.0031(7) 0.0004(8) -0.0008(6)
C5A 0.0151(8) 0.0103(8) 0.0157(8) 0.0048(7) 0.0024(6) 0.0003(6)
C6A 0.0150(7) 0.0115(8) 0.0174(8) 0.0061(7) 0.0026(6) -0.0004(6)
C7A 0.0080(9) 0.0133(11) 0.0197(13) 0.0090(7) 0.0005(5) -0.0005(5)
C8A 0.0135(13) 0.0182(14) 0.029(2) 0.0115(10) 0.0035(9) 0.0022(6)
C9A 0.0118(8) 0.0154(8) 0.0381(15) 0.0067(8) 0.0102(7) 0.0029(6)
C10A 0.0147(11) 0.0259(15) 0.063(3) 0.0211(14) 0.0140(12) 0.0056(8)
C11A 0.0126(12) 0.0266(15) 0.057(3) 0.0235(14) 0.0029(10) -0.0012(8)
C12A 0.0105(10) 0.0164(11) 0.0276(17) 0.0108(9) -0.0008(6) -0.0025(6)
C13A 0.0155(11) 0.0117(11) 0.0128(10) 0.0049(6) 0.0034(7) 0.0017(6)
C14A 0.0142(11) 0.0120(9) 0.0136(10) 0.0036(7) 0.0046(6) 0.0006(7)
C15A 0.0154(9) 0.0168(11) 0.0172(10) 0.0023(8) 0.0070(6) 0.0004(7)
C16A 0.0196(10) 0.0187(11) 0.0197(10) 0.0039(8) 0.0103(7) 0.0017(9)
C17A 0.0244(11) 0.0172(10) 0.0144(10) 0.0049(7) 0.0089(8) 0.0057(10)
C18A 0.0212(13) 0.0130(11) 0.0153(11) 0.0033(8) 0.0019(10) -0.0016(9)
C19A 0.0165(8) 0.0206(8) 0.0180(8) 0.0077(6) 0.0060(6) 0.0069(6)
C20A 0.0299(10) 0.0304(10) 0.0207(9) 0.0069(8) 0.0112(8) 0.0139(9)
C21A 0.0234(9) 0.0283(9) 0.0291(9) 0.0181(8) 0.0108(7) 0.0087(7)
C22A 0.0159(9) 0.0139(9) 0.0261(11) 0.0081(7) 0.0061(9) 0.0041(6)
C23A 0.0224(10) 0.0145(8) 0.0324(12) 0.0053(8) 0.0022(9) -0.0038(9)
C24A 0.0251(9) 0.0205(8) 0.0327(10) 0.0159(8) -0.0011(8) 0.0036(7)
C25A 0.0112(10) 0.0167(9) 0.0162(9) 0.0055(6) 0.0018(7) 0.0001(7)
C26A 0.0199(9) 0.0209(9) 0.0159(8) 0.0031(7) 0.0005(7) -0.0013(7)
C27A 0.0142(8) 0.0231(8) 0.0268(9) 0.0127(7) 0.0066(6) 0.0058(6)
C28A 0.0186(7) 0.0116(6) 0.0171(7) 0.0052(6) 0.0053(6) -0.0008(5)
C29A 0.0226(10) 0.0181(8) 0.0237(9) 0.0094(7) 0.0077(8) -0.0037(7)
C30A 0.0259(9) 0.0241(9) 0.0345(11) 0.0195(8) -0.0016(8) -0.0014(7)
C31A 0.0115(6) 0.0155(7) 0.0156(7) 0.0054(5) 0.0037(5) 0.0020(5)
F1 0.0308(6) 0.0468(7) 0.0357(6) 0.0121(6) 0.0203(5) 0.0149(5)
F2 0.0166(5) 0.0307(6) 0.0732(10) 0.0024(6) 0.0106(6) -0.0013(4)
F3 0.0387(7) 0.0660(9) 0.0826(11) 0.0614(9) 0.0392(7) 0.0366(7)
F4 0.0483(7) 0.0417(6) 0.0202(5) 0.0212(5) 0.0155(5) 0.0208(5)
F5 0.0270(5) 0.0132(4) 0.0308(5) 0.0090(4) -0.0005(4) 0.0021(4)
F6 0.0171(4) 0.0303(5) 0.0367(6) 0.0207(5) -0.0035(4) 0.0010(4)
F7 0.0812(11) 0.0435(8) 0.0346(7) 0.0307(6) 0.0064(7) 0.0141(7)
F8 0.0666(11) 0.1404(19) 0.0704(12) 0.0824(13) 0.0423(10) 0.0286(12)
F9 0.159(2) 0.0381(8) 0.0173(6) 0.0150(6) -0.0087(8) -0.0199(10)
F10 0.0846(11) 0.0179(5) 0.0380(7) 0.0111(5) 0.0191(7) 0.0188(6)
F11 0.0409(7) 0.0331(6) 0.0313(6) 0.0023(5) 0.0207(5) 0.0019(5)
F12 0.0311(6) 0.0370(7) 0.0307(6) -0.0079(5) -0.0031(5) 0.0046(5)
F13 0.0829(11) 0.0152(5) 0.0323(7) -0.0028(5) -0.0048(7) 0.0049(6)
F14 0.0558(9) 0.0264(6) 0.0876(12) 0.0198(7) 0.0564(9) 0.0170(6)
F15 0.0442(7) 0.0265(5) 0.0349(6) 0.0169(5) 0.0144(5) 0.0118(5)
C32 0.0120(5) 0.0114(5) 0.0123(5) 0.0042(4) 0.0024(4) 0.0007(4)
C33 0.0132(5) 0.0141(5) 0.0171(6) 0.0078(5) 0.0047(4) 0.0023(4)
C34 0.0162(6) 0.0138(5) 0.0159(6) 0.0069(5) 0.0065(5) 0.0020(4)
C35 0.0129(5) 0.0124(5) 0.0126(5) 0.0044(4) 0.0030(4) 0.0019(4)
C36 0.0132(5) 0.0139(5) 0.0191(6) 0.0076(5) 0.0061(5) 0.0032(4)
C37 0.0172(6) 0.0204(7) 0.0310(8) 0.0134(6) 0.0104(6) 0.0056(5)
C38 0.0144(5) 0.0119(5) 0.0117(5) 0.0047(4) 0.0024(4) 0.0016(4)
C39 0.0177(6) 0.0165(6) 0.0143(6) 0.0072(5) 0.0024(5) 0.0024(5)
C40 0.0121(5) 0.0143(5) 0.0126(5) 0.0062(4) 0.0026(4) 0.0005(4)
C41 0.0185(6) 0.0170(6) 0.0142(6) 0.0075(5) 0.0035(5) -0.0011(5)
C42 0.0222(7) 0.0176(6) 0.0227(7) 0.0125(5) 0.0052(5) 0.0027(5)
C43 0.0155(6) 0.0144(6) 0.0137(5) 0.0066(5) 0.0030(4) 0.0015(4)
C44 0.0223(7) 0.0212(7) 0.0170(6) 0.0122(5) 0.0030(5) 0.0001(5)
C45 0.0478(11) 0.0305(9) 0.0222(8) 0.0178(7) 0.0081(7) 0.0034(8)
C46 0.0171(6) 0.0139(6) 0.0178(6) 0.0066(5) 0.0046(5) 0.0021(5)
C47 0.0272(8) 0.0158(6) 0.0234(7) 0.0067(5) 0.0066(6) 0.0040(5)
C48 0.0149(5) 0.0134(5) 0.0128(5) 0.0050(4) 0.0043(4) -0.0002(4)
C49 0.0195(6) 0.0139(6) 0.0150(6) 0.0052(5) 0.0054(5) 0.0003(5)
C50 0.0248(7) 0.0169(6) 0.0150(6) 0.0016(5) 0.0052(5) -0.0059(5)
C51 0.0157(6) 0.0162(6) 0.0143(6) 0.0046(5) 0.0029(5) -0.0010(5)
C52 0.0253(7) 0.0125(6) 0.0155(6) 0.0035(5) 0.0087(5) -0.0010(5)
C53 0.0344(9) 0.0151(6) 0.0244(7) 0.0043(6) 0.0137(7) 0.0016(6)
C54 0.0174(6) 0.0198(6) 0.0145(6) 0.0041(5) 0.0020(5) -0.0039(5)
C55 0.0212(7) 0.0321(9) 0.0244(8) 0.0061(7) -0.0037(6) -0.0048(6)
C56 0.0137(5) 0.0124(5) 0.0128(5) 0.0050(4) 0.0040(4) 0.0013(4)
C57 0.0141(5) 0.0140(5) 0.0134(5) 0.0043(4) 0.0044(4) 0.0013(4)
C58 0.0139(6) 0.0157(6) 0.0193(6) 0.0060(5) 0.0063(5) 0.0018(5)
C59 0.0156(6) 0.0154(6) 0.0132(5) 0.0051(5) 0.0046(4) 0.0014(4)
C60 0.0131(5) 0.0134(5) 0.0152(6) 0.0049(4) 0.0032(4) 0.0008(4)
C61 0.0152(6) 0.0160(6) 0.0176(6) 0.0054(5) 0.0023(5) 0.0002(5)
C62 0.0167(6) 0.0160(6) 0.0163(6) 0.0059(5) 0.0083(5) 0.0032(5)
C63 0.0221(7) 0.0237(7) 0.0211(7) 0.0051(6) 0.0117(6) 0.0029(6)
B1 0.0128(6) 0.0126(6) 0.0115(6) 0.0045(5) 0.0031(5) 0.0011(5)
F16A 0.0484(12) 0.0313(9) 0.0753(18) -0.0133(10) -0.0402(13) -0.0002(8)
F17A 0.0248(9) 0.0918(18) 0.0451(11) 0.0278(11) 0.0111(7) 0.0184(10)
F18A 0.0355(9) 0.0652(14) 0.0567(13) 0.0420(11) -0.0078(8) 0.0010(8)
F19A 0.0469(8) 0.0259(6) 0.0277(6) 0.0057(5) -0.0133(6) 0.0114(6)
F20A 0.0441(9) 0.0375(7) 0.0306(6) 0.0169(6) -0.0100(6) -0.0277(6)
F21A 0.0222(6) 0.0535(10) 0.0189(5) -0.0090(5) 0.0042(4) -0.0018(6)
F22A 0.0245(7) 0.094(2) 0.0346(9) 0.0094(10) 0.0174(6) 0.0203(9)
F23A 0.0731(18) 0.0271(8) 0.0516(15) -0.0132(8) 0.0455(13) -0.0106(9)
F24A 0.085(2) 0.0547(14) 0.0393(11) 0.0308(11) 0.0441(12) 0.0325(13)
F16B 0.021(3) 0.086(6) 0.067(6) 0.049(5) -0.024(3) -0.019(3)
F17B 0.026(4) 0.126(9) 0.034(3) 0.037(4) -0.008(3) 0.003(4)
F18B 0.040(5) 0.040(4) 0.073(7) -0.023(4) -0.031(4) 0.019(4)
F19B 0.019(5) 0.028(10) 0.025(9) 0.010(7) -0.002(5) 0.006(5)
F20B 0.037(9) 0.026(10) 0.017(6) 0.004(6) 0.008(6) -0.001(7)
F21B 0.051(13) 0.017(5) 0.028(9) 0.003(5) -0.013(8) -0.001(5)
F22B 0.033(5) 0.045(6) 0.051(6) -0.004(4) 0.033(4) -0.008(4)
F23B 0.081(9) 0.027(4) 0.043(7) 0.007(4) 0.041(6) 0.024(5)
F24B 0.050(6) 0.083(10) 0.031(4) 0.027(5) 0.025(4) 0.023(5)
C64 0.0391(10) 0.0294(9) 0.0338(10) 0.0150(8) 0.0111(8) 0.0139(8)
C65 0.0264(8) 0.0329(9) 0.0285(8) 0.0179(7) 0.0067(6) 0.0076(7)
C66 0.0216(7) 0.0312(9) 0.0312(9) 0.0160(7) 0.0046(6) 0.0056(6)
C67 0.0330(9) 0.0355(10) 0.0366(10) 0.0230(8) 0.0151(8) 0.0159(8)
C68 0.0694(16) 0.0422(12) 0.0267(9) 0.0185(9) 0.0185(10) 0.0280(11)
C69 0.0718(17) 0.0330(11) 0.0280(10) 0.0083(8) 0.0116(10) 0.0233(11)
C70 0.0243(8) 0.0340(9) 0.0405(10) 0.0241(8) 0.0107(7) 0.0085(7)
C71 0.0380(10) 0.0319(9) 0.0375(10) 0.0207(8) 0.0146(8) 0.0106(8)
C72 0.0368(11) 0.0434(12) 0.0560(14) 0.0300(11) 0.0291(10) 0.0166(9)
C73 0.0251(9) 0.0441(12) 0.0650(15) 0.0332(12) 0.0169(9) 0.0046(8)
C74 0.0352(10) 0.0275(9) 0.0464(12) 0.0192(9) 0.0088(9) 0.0022(7)
C75 0.0306(9) 0.0310(9) 0.0418(10) 0.0210(8) 0.0164(8) 0.0131(7)

loop_
_atom_type_symbol
_atom_type_description
_atom_type_scat_dispersion_real
_atom_type_scat_dispersion_imag
_atom_type_scat_source
C C 0.0033 0.0016 'International Tables Vol C Tables 4.2.6.8 and 6.1.1.4'
H H 0.0000 0.0000 'International Tables Vol C Tables 4.2.6.8 and 6.1.1.4'
B B 0.0013 0.0007 'International Tables Vol C Tables 4.2.6.8 and 6.1.1.4'
F F 0.0171 0.0103 'International Tables Vol C Tables 4.2.6.8 and 6.1.1.4'
Mo Mo -1.6832 0.6857 'International Tables Vol C Tables 4.2.6.8 and 6.1.1.4'
O O 0.0106 0.0060 'International Tables Vol C Tables 4.2.6.8 and 6.1.1.4'
P P 0.1023 0.0942 'International Tables Vol C Tables 4.2.6.8 and 6.1.1.4'

loop_
_geom_angle_atom_site_label_1
_geom_angle_atom_site_label_2
_geom_angle_atom_site_label_3
_geom_angle
P1A Mo1A P2A 124.66(2)
C1A Mo1A P1A 77.32(10)
C1A Mo1A P2A 149.72(10)
C1A Mo1A C2A 35.89(12)
C1A Mo1A C3A 63.40(11)
C2A Mo1A P1A 86.41(5)
C2A Mo1A P2A 117.99(5)
C2A Mo1A C3A 34.61(6)
C3A Mo1A P1A 117.69(5)
C3A Mo1A P2A 86.73(5)
C4A Mo1A P1A 149.78(10)
C4A Mo1A P2A 77.04(10)
C4A Mo1A C1A 75.60(12)
C4A Mo1A C2A 63.70(11)
C4A Mo1A C3A 35.92(11)
C5A Mo1A P1A 135.92(5)
C5A Mo1A P2A 99.17(5)
C5A Mo1A C1A 64.56(12)
C5A Mo1A C2A 75.75(7)
C5A Mo1A C3A 64.24(6)
C5A Mo1A C4A 35.73(10)
C5A Mo1A C6A 36.49(7)
C6A Mo1A P1A 99.47(5)
C6A Mo1A P2A 135.63(5)
C6A Mo1A C1A 35.48(12)
C6A Mo1A C2A 64.14(6)
C6A Mo1A C3A 75.39(6)
C6A Mo1A C4A 64.60(10)
C31A Mo1A P1A 85.25(5)
C31A Mo1A P2A 88.75(5)
C31A Mo1A C1A 115.82(13)
C31A Mo1A C2A 151.71(7)
C31A Mo1A C3A 154.50(7)
C31A Mo1A C4A 118.73(11)
C31A Mo1A C5A 91.83(7)
C31A Mo1A C6A 90.70(7)
C8A P1A Mo1A 104.38(17)
C8A P1A C19A 104.8(2)
C8A P1A C22A 104.5(2)
C19A P1A Mo1A 115.63(7)
C22A P1A Mo1A 120.27(11)
C22A P1A C19A 105.65(12)
C14A P2A Mo1A 104.84(11)
C14A P2A C25A 102.88(13)
C14A P2A C28A 107.06(15)
C25A P2A Mo1A 119.99(9)
C25A P2A C28A 103.40(9)
C28A P2A Mo1A 117.21(7)
C2A C1A Mo1A 73.40(15)
C2A C1A C7A 116.5(4)
C6A C1A Mo1A 71.77(17)
C6A C1A C2A 120.6(3)
C6A C1A C7A 122.5(3)
C7A C1A Mo1A 120.3(2)
Mo1A C2A H2A 128.3
C1A C2A Mo1A 70.71(17)
C1A C2A H2A 120.0
C3A C2A Mo1A 73.17(11)
C3A C2A C1A 119.9(2)
C3A C2A H2A 120.0
Mo1A C3A H3A 130.0
C2A C3A Mo1A 72.23(11)
C2A C3A H3A 120.1
C2A C3A C4A 119.8(2)
C4A C3A Mo1A 70.13(17)
C4A C3A H3A 120.1
C3A C4A Mo1A 73.95(15)
C3A C4A C13A 117.5(3)
C5A C4A Mo1A 71.26(17)
C5A C4A C3A 120.2(2)
C5A C4A C13A 121.9(3)
C13A C4A Mo1A 120.9(3)
Mo1A C5A H5A 126.6
C4A C5A Mo1A 73.01(17)
C4A C5A H5A 120.1
C4A C5A C6A 119.9(2)
C6A C5A Mo1A 72.24(13)
C6A C5A H5A 120.1
Mo1A C6A H6A 127.9
C1A C6A Mo1A 72.75(16)
C1A C6A C5A 119.6(2)
C1A C6A H6A 120.2
C5A C6A Mo1A 71.27(13)
C5A C6A H6A 120.2
C8A C7A C1A 118.7(3)
C8A C7A C12A 120.4(3)
C12A C7A C1A 120.8(3)
C7A C8A P1A 118.2(3)
C7A C8A C9A 120.1(3)
C9A C8A P1A 121.6(3)
C8A C9A H9A 120.3
C10A C9A C8A 119.3(3)
C10A C9A H9A 120.4
C9A C10A H10A 120.0
C11A C10A C9A 119.9(4)
C11A C10A H10A 120.0
C10A C11A H11A 119.1
C10A C11A C12A 121.7(4)
C12A C11A H11A 119.1
C7A C12A H12A 120.7
C11A C12A C7A 118.5(3)
C11A C12A H12A 120.7
C14A C13A C4A 118.6(3)
C18A C13A C4A 121.9(4)
C18A C13A C14A 119.4(3)
C13A C14A P2A 117.45(19)
C15A C14A P2A 123.6(3)
C15A C14A C13A 118.8(3)
C14A C15A H15A 119.5
C16A C15A C14A 121.0(3)
C16A C15A H15A 119.5
C15A C16A H16A 119.9
C15A C16A C17A 120.2(2)
C17A C16A H16A 119.9
C16A C17A H17A 120.5
C18A C17A C16A 119.0(2)
C18A C17A H17A 120.5
C13A C18A H18A 119.2
C17A C18A C13A 121.5(3)
C17A C18A H18A 119.2
P1A C19A H19A 106.2
C20A C19A P1A 116.72(14)
C20A C19A H19A 106.2
C20A C19A C21A 110.33(17)
C21A C19A P1A 110.38(14)
C21A C19A H19A 106.2
C19A C20A H20A 109.5
C19A C20A H20B 109.5
C19A C20A H20C 109.5
H20A C20A H20B 109.5
H20A C20A H20C 109.5
H20B C20A H20C 109.5
C19A C21A H21A 109.5
C19A C21A H21B 109.5
C19A C21A H21C 109.5
H21A C21A H21B 109.5
H21A C21A H21C 109.5
H21B C21A H21C 109.5
P1A C22A H22A 107.7
C23A C22A P1A 109.67(17)
C23A C22A H22A 107.7
C24A C22A P1A 112.26(17)
C24A C22A H22A 107.7
C24A C22A C23A 111.6(2)
C22A C23A H23A 109.5
C22A C23A H23B 109.5
C22A C23A H23C 109.5
H23A C23A H23B 109.5
H23A C23A H23C 109.5
H23B C23A H23C 109.5
C22A C24A H24A 109.5
C22A C24A H24B 109.5
C22A C24A H24C 109.5
H24A C24A H24B 109.5
H24A C24A H24C 109.5
H24B C24A H24C 109.5
P2A C25A H25A 107.1
C26A C25A P2A 110.68(19)
C26A C25A H25A 107.1
C26A C25A C27A 112.26(18)
C27A C25A P2A 112.28(16)
C27A C25A H25A 107.1
C25A C26A H26A 109.5
C25A C26A H26B 109.5
C25A C26A H26C 109.5
H26A C26A H26B 109.5
H26A C26A H26C 109.5
H26B C26A H26C 109.5
C25A C27A H27A 109.5
C25A C27A H27B 109.5
C25A C27A H27C 109.5
H27A C27A H27B 109.5
H27A C27A H27C 109.5
H27B C27A H27C 109.5
P2A C28A H28A 106.6
C29A C28A P2A 116.06(14)
C29A C28A H28A 106.6
C30A C28A P2A 110.84(12)
C30A C28A H28A 106.6
C30A C28A C29A 109.72(17)
C28A C29A H29A 109.5
C28A C29A H29B 109.5
C28A C29A H29C 109.5
H29A C29A H29B 109.5
H29A C29A H29C 109.5
H29B C29A H29C 109.5
C28A C30A H30A 109.5
C28A C30A H30B 109.5
C28A C30A H30C 109.5
H30A C30A H30B 109.5
H30A C30A H30C 109.5
H30B C30A H30C 109.5
O1A C31A Mo1A 175.82(15)
P1B Mo1B P2B 125.9(3)
C1B Mo1B P1B 77.2(5)
C1B Mo1B P2B 148.3(5)
C1B Mo1B C2B 35.8(4)
C1B Mo1B C3B 63.5(5)
C1B Mo1B C4B 75.6(6)
C2B Mo1B P1B 87.3(3)
C2B Mo1B P2B 116.4(4)
C2B Mo1B C3B 34.8(3)
C3B Mo1B P1B 119.3(3)
C3B Mo1B P2B 85.1(4)
C4B Mo1B P1B 150.4(5)
C4B Mo1B P2B 76.1(5)
C4B Mo1B C2B 63.7(5)
C4B Mo1B C3B 35.6(4)
C5B Mo1B P1B 134.9(3)
C5B Mo1B P2B 98.8(3)
C5B Mo1B C1B 64.9(5)
C5B Mo1B C2B 76.1(4)
C5B Mo1B C3B 64.3(4)
C5B Mo1B C4B 35.9(4)
C5B Mo1B C6B 36.7(3)
C6B Mo1B P1B 98.4(3)
C6B Mo1B P2B 135.6(3)
C6B Mo1B C1B 35.5(4)
C6B Mo1B C2B 64.2(4)
C6B Mo1B C3B 75.5(4)
C6B Mo1B C4B 64.8(5)
C31B Mo1B P1B 84.9(3)
C31B Mo1B P2B 89.2(4)
C31B Mo1B C1B 116.7(5)
C31B Mo1B C2B 152.5(4)
C31B Mo1B C3B 153.3(4)
C31B Mo1B C4B 117.8(6)
C31B Mo1B C5B 91.0(4)
C31B Mo1B C6B 90.9(4)
C8B P1B Mo1B 104.4(6)
C8B P1B C19B 105.8(10)
C8B P1B C22B 104.6(10)
C19B P1B Mo1B 115.4(4)
C22B P1B Mo1B 120.2(6)
C22B P1B C19B 105.0(6)
C14B P2B Mo1B 104.8(7)
C14B P2B C25B 103.2(11)
C14B P2B C28B 110.8(12)
C25B P2B Mo1B 117.8(6)
C28B P2B Mo1B 116.4(6)
C28B P2B C25B 103.2(7)
C2B C1B Mo1B 73.8(7)
C2B C1B C7B 116.2(19)
C6B C1B Mo1B 71.5(7)
C6B C1B C2B 120.8(12)
C6B C1B C7B 122.5(19)
C7B C1B Mo1B 120.3(12)
Mo1B C2B H2B 128.7
C1B C2B Mo1B 70.4(7)
C1B C2B H2B 120.3
C3B C2B Mo1B 72.8(6)
C3B C2B C1B 119.4(11)
C3B C2B H2B 120.3
Mo1B C3B H3B 129.8
C2B C3B Mo1B 72.4(6)
C2B C3B H3B 119.9
C2B C3B C4B 120.2(11)
C4B C3B Mo1B 70.4(8)
C4B C3B H3B 119.9
C3B C4B Mo1B 73.9(8)
C3B C4B C13B 117.1(18)
C5B C4B Mo1B 70.3(7)
C5B C4B C3B 120.1(12)
C5B C4B C13B 122.4(19)
C13B C4B Mo1B 121.9(14)
Mo1B C5B H5B 125.6
C4B C5B Mo1B 73.7(8)
C4B C5B H5B 120.1
C4B C5B C6B 119.8(10)
C6B C5B Mo1B 72.4(6)
C6B C5B H5B 120.1
Mo1B C6B H6B 128.1
C1B C6B Mo1B 73.0(7)
C1B C6B C5B 119.7(10)
C1B C6B H6B 120.2
C5B C6B Mo1B 70.9(6)
C5B C6B H6B 120.2
C8B C7B C1B 119.3(15)
C8B C7B C12B 122.6(13)
C12B C7B C1B 118.0(15)
C7B C8B P1B 118.1(13)
C7B C8B C9B 118.7(14)
C9B C8B P1B 123.1(13)
C8B C9B H9B 120.9
C10B C9B C8B 118.1(16)
C10B C9B H9B 120.9
C9B C10B H10B 119.6
C11B C10B C9B 120.8(17)
C11B C10B H10B 119.6
C10B C11B H11B 118.3
C10B C11B C12B 123.4(18)
C12B C11B H11B 118.3
C7B C12B H12B 121.9
C11B C12B C7B 116.3(15)
C11B C12B H12B 121.9
C14B C13B C4B 118.2(15)
C18B C13B C4B 121.5(17)
C18B C13B C14B 120.1(16)
C13B C14B P2B 117.6(13)
C15B C14B P2B 127.4(15)
C15B C14B C13B 114.5(15)
C14B C15B H15B 117.6
C16B C15B C14B 125(2)
C16B C15B H15B 117.6
C15B C16B H16B 120.5
C15B C16B C17B 119.0(19)
C17B C16B H16B 120.5
C16B C17B H17B 122.7
C18B C17B C16B 114.6(18)
C18B C17B H17B 122.7
C13B C18B C17B 125(2)
C13B C18B H18B 117.5
C17B C18B H18B 117.5
P1B C19B H19B 107.7
C20B C19B P1B 115.5(8)
C20B C19B H19B 107.7
C20B C19B C21B 110.5(10)
C21B C19B P1B 107.6(7)
C21B C19B H19B 107.7
C19B C20B H20D 109.5
C19B C20B H20E 109.5
C19B C20B H20F 109.5
H20D C20B H20E 109.5
H20D C20B H20F 109.5
H20E C20B H20F 109.5
C19B C21B H21D 109.5
C19B C21B H21E 109.5
C19B C21B H21F 109.5
H21D C21B H21E 109.5
H21D C21B H21F 109.5
H21E C21B H21F 109.5
P1B C22B H22B 107.0
C23B C22B P1B 110.5(10)
C23B C22B H22B 107.0
C24B C22B P1B 113.3(10)
C24B C22B H22B 107.0
C24B C22B C23B 111.6(12)
C22B C23B H23D 109.5
C22B C23B H23E 109.5
C22B C23B H23F 109.5
H23D C23B H23E 109.5
H23D C23B H23F 109.5
H23E C23B H23F 109.5
C22B C24B H24D 109.5
C22B C24B H24E 109.5
C22B C24B H24F 109.5
H24D C24B H24E 109.5
H24D C24B H24F 109.5
H24E C24B H24F 109.5
P2B C25B H25B 106.7
C26B C25B P2B 112.6(11)
C26B C25B H25B 106.7
C27B C25B P2B 113.1(10)
C27B C25B H25B 106.7
C27B C25B C26B 110.6(12)
C25B C26B H26D 109.5
C25B C26B H26E 109.5
C25B C26B H26F 109.5
H26D C26B H26E 109.5
H26D C26B H26F 109.5
H26E C26B H26F 109.5
C25B C27B H27D 109.5
C25B C27B H27E 109.5
C25B C27B H27F 109.5
H27D C27B H27E 109.5
H27D C27B H27F 109.5
H27E C27B H27F 109.5
P2B C28B H28B 107.9
C29B C28B P2B 113.7(9)
C29B C28B H28B 107.9
C29B C28B C30B 110.2(10)
C30B C28B P2B 108.9(8)
C30B C28B H28B 107.9
C28B C29B H29D 109.5
C28B C29B H29E 109.5
C28B C29B H29F 109.5
H29D C29B H29E 109.5
H29D C29B H29F 109.5
H29E C29B H29F 109.5
C28B C30B H30D 109.5
C28B C30B H30E 109.5
C28B C30B H30F 109.5
H30D C30B H30E 109.5
H30D C30B H30F 109.5
H30E C30B H30F 109.5
O1B C31B Mo1B 173.6(10)
C33 C32 B1 120.53(12)
C35 C32 C33 116.26(12)
C35 C32 B1 122.62(12)
C32 C33 H33 119.0
C36 C33 C32 122.01(13)
C36 C33 H33 119.0
C36 C34 H34 121.0
C38 C34 H34 121.0
C38 C34 C36 117.98(12)
C32 C35 H35 119.2
C38 C35 C32 121.66(12)
C38 C35 H35 119.2
C33 C36 C34 120.81(13)
C33 C36 C37 121.29(13)
C34 C36 C37 117.86(13)
F1 C37 C36 112.19(14)
F2 C37 F1 104.74(14)
F2 C37 C36 111.86(13)
F3 C37 F1 105.80(15)
F3 C37 F2 108.31(16)
F3 C37 C36 113.39(13)
C34 C38 C35 121.27(13)
C34 C38 C39 118.67(12)
C35 C38 C39 119.91(12)
F4 C39 F5 105.85(12)
F4 C39 F6 107.46(13)
F4 C39 C38 112.73(12)
F5 C39 C38 111.29(12)
F6 C39 F5 105.68(12)
F6 C39 C38 113.31(12)
C41 C40 C43 116.01(13)
C41 C40 B1 122.37(12)
C43 C40 B1 121.36(12)
C40 C41 H41 119.1
C44 C41 C40 121.87(14)
C44 C41 H41 119.1
C44 C42 H42 120.9
C46 C42 H42 120.9
C46 C42 C44 118.20(14)
C40 C43 H43 118.8
C46 C43 C40 122.32(13)
C46 C43 H43 118.8
C41 C44 C45 119.30(15)
C42 C44 C41 120.86(14)
C42 C44 C45 119.77(15)
F7 C45 F8 103.88(18)
F7 C45 C44 113.25(17)
F8 C45 C44 111.16(17)
F9 C45 F7 106.95(18)
F9 C45 F8 107.8(2)
F9 C45 C44 113.17(16)
C42 C46 C43 120.73(14)
C42 C46 C47 120.70(14)
C43 C46 C47 118.56(13)
F10 C47 F11 106.00(15)
F10 C47 F12 107.12(15)
F10 C47 C46 113.05(14)
F11 C47 C46 112.24(14)
F12 C47 F11 105.44(15)
F12 C47 C46 112.46(14)
C49 C48 C51 115.88(13)
C49 C48 B1 121.64(12)
C51 C48 B1 121.76(12)
C48 C49 H49 118.9
C52 C49 C48 122.15(14)
C52 C49 H49 118.9
C52 C50 H50 121.1
C52 C50 C54 117.73(14)
C54 C50 H50 121.1
C48 C51 H51 118.9
C54 C51 C48 122.12(14)
C54 C51 H51 118.9
C49 C52 C53 118.07(15)
C50 C52 C49 121.00(14)
C50 C52 C53 120.92(14)
F13 C53 F14 107.29(16)
F13 C53 F15 105.92(14)
F13 C53 C52 113.41(16)
F14 C53 F15 104.69(17)
F14 C53 C52 112.72(14)
F15 C53 C52 112.19(13)
C50 C54 C51 121.12(15)
C50 C54 C55 120.61(14)
C51 C54 C55 118.26(15)
F16A C55 C54 115.41(18)
F16A C55 F17A 107.4(2)
F16A C55 F18A 106.6(2)
F17A C55 C54 112.00(17)
F18A C55 C54 112.56(16)
F18A C55 F17A 101.7(2)
F16B C55 C54 104.6(4)
F17B C55 C54 107.6(4)
F17B C55 F16B 96.7(7)
F18B C55 C54 119.0(5)
F18B C55 F16B 108.5(9)
F18B C55 F17B 117.4(9)
C57 C56 B1 121.42(12)
C59 C56 C57 115.92(12)
C59 C56 B1 122.20(12)
C56 C57 H57 119.0
C60 C57 C56 122.10(13)
C60 C57 H57 119.0
C60 C58 H58 121.1
C62 C58 H58 121.1
C62 C58 C60 117.89(13)
C56 C59 H59 119.0
C62 C59 C56 121.92(13)
C62 C59 H59 119.0
C57 C60 C58 120.94(13)
C57 C60 C61 121.47(13)
C58 C60 C61 117.58(13)
F19A C61 C60 112.60(13)
F20A C61 C60 112.65(13)
F20A C61 F19A 105.17(14)
F20A C61 F21A 106.58(15)
F21A C61 C60 113.53(12)
F21A C61 F19A 105.65(15)
F19B C61 C60 112.1(11)
F19B C61 F21B 111.3(17)
F20B C61 C60 108.9(12)
F20B C61 F19B 107.0(16)
F20B C61 F21B 108.3(17)
F21B C61 C60 109.0(11)
C58 C62 C59 121.21(13)
C58 C62 C63 119.53(13)
C59 C62 C63 119.25(14)
F22A C63 C62 113.08(15)
F23A C63 C62 112.21(16)
F23A C63 F22A 106.1(2)
F24A C63 C62 112.64(15)
F24A C63 F22A 106.61(19)
F24A C63 F23A 105.6(2)
F22B C63 C62 113.7(5)
F22B C63 F24B 102.9(9)
F23B C63 C62 113.0(6)
F23B C63 F22B 109.2(9)
F23B C63 F24B 104.3(9)
F24B C63 C62 112.8(5)
C40 B1 C32 111.53(11)
C40 B1 C48 112.90(11)
C40 B1 C56 104.40(11)
C48 B1 C32 101.49(10)
C48 B1 C56 113.14(11)
C56 B1 C32 113.69(11)
C65 C64 H64 120.1
C65 C64 C69 119.9(2)
C69 C64 H64 120.1
C64 C65 H65 120.0
C64 C65 C66 120.02(18)
C66 C65 H65 120.0
C65 C66 H66 120.0
C67 C66 C65 120.08(19)
C67 C66 H66 120.0
C66 C67 H67 120.1
C68 C67 C66 119.87(19)
C68 C67 H67 120.1
C67 C68 H68 119.9
C67 C68 C69 120.1(2)
C69 C68 H68 119.9
C64 C69 H69 120.0
C68 C69 C64 120.0(2)
C68 C69 H69 120.0
C71 C70 H70 119.8
C75 C70 H70 119.8
C75 C70 C71 120.37(19)
C70 C71 H71 120.3
C70 C71 C72 119.3(2)
C72 C71 H71 120.3
C71 C72 H72 119.8
C73 C72 C71 120.5(2)
C73 C72 H72 119.8
C72 C73 H73 119.9
C72 C73 C74 120.2(2)
C74 C73 H73 119.9
C73 C74 H74 120.3
C75 C74 C73 119.5(2)
C75 C74 H74 120.3
C70 C75 C74 120.20(19)
C70 C75 H75 119.9
C74 C75 H75 119.9

loop_
_geom_bond_atom_site_label_1
_geom_bond_atom_site_label_2
_geom_bond_distance
Mo1A P1A 2.4777(7)
Mo1A P2A 2.4817(7)
Mo1A C1A 2.309(3)
Mo1A C2A 2.344(2)
Mo1A C3A 2.3564(19)
Mo1A C4A 2.306(3)
Mo1A C5A 2.284(3)
Mo1A C6A 2.296(2)
Mo1A C31A 1.9601(17)
P1A C8A 1.833(4)
P1A C19A 1.875(2)
P1A C22A 1.839(2)
P2A C14A 1.837(4)
P2A C25A 1.850(3)
P2A C28A 1.8603(18)
O1A C31A 1.156(2)
C1A C2A 1.434(5)
C1A C6A 1.403(5)
C1A C7A 1.492(4)
C2A H2A 0.9500
C2A C3A 1.398(3)
C3A H3A 0.9500
C3A C4A 1.438(4)
C4A C5A 1.408(4)
C4A C13A 1.491(4)
C5A H5A 0.9500
C5A C6A 1.434(3)
C6A H6A 0.9500
C7A C8A 1.390(5)
C7A C12A 1.395(3)
C8A C9A 1.397(5)
C9A H9A 0.9500
C9A C10A 1.389(5)
C10A H10A 0.9500
C10A C11A 1.373(6)
C11A H11A 0.9500
C11A C12A 1.385(5)
C12A H12A 0.9500
C13A C14A 1.404(6)
C13A C18A 1.394(4)
C14A C15A 1.398(3)
C15A H15A 0.9500
C15A C16A 1.387(4)
C16A H16A 0.9500
C16A C17A 1.395(5)
C17A H17A 0.9500
C17A C18A 1.382(4)
C18A H18A 0.9500
C19A H19A 1.0000
C19A C20A 1.531(3)
C19A C21A 1.537(3)
C20A H20A 0.9800
C20A H20B 0.9800
C20A H20C 0.9800
C21A H21A 0.9800
C21A H21B 0.9800
C21A H21C 0.9800
C22A H22A 1.0000
C22A C23A 1.529(3)
C22A C24A 1.525(3)
C23A H23A 0.9800
C23A H23B 0.9800
C23A H23C 0.9800
C24A H24A 0.9800
C24A H24B 0.9800
C24A H24C 0.9800
C25A H25A 1.0000
C25A C26A 1.530(3)
C25A C27A 1.533(3)
C26A H26A 0.9800
C26A H26B 0.9800
C26A H26C 0.9800
C27A H27A 0.9800
C27A H27B 0.9800
C27A H27C 0.9800
C28A H28A 1.0000
C28A C29A 1.531(3)
C28A C30A 1.528(3)
C29A H29A 0.9800
C29A H29B 0.9800
C29A H29C 0.9800
C30A H30A 0.9800
C30A H30B 0.9800
C30A H30C 0.9800
Mo1B P1B 2.479(5)
Mo1B P2B 2.525(9)
Mo1B C1B 2.297(15)
Mo1B C2B 2.343(11)
Mo1B C3B 2.349(11)
Mo1B C4B 2.303(16)
Mo1B C5B 2.259(10)
Mo1B C6B 2.278(10)
Mo1B C31B 1.975(8)
P1B C8B 1.824(14)
P1B C19B 1.866(11)
P1B C22B 1.844(13)
P2B C14B 1.818(15)
P2B C25B 1.853(13)
P2B C28B 1.853(12)
O1B C31B 1.146(11)
C1B C2B 1.427(17)
C1B C6B 1.396(16)
C1B C7B 1.490(16)
C2B H2B 0.9500
C2B C3B 1.404(14)
C3B H3B 0.9500
C3B C4B 1.424(17)
C4B C5B 1.409(17)
C4B C13B 1.497(16)
C5B H5B 0.9500
C5B C6B 1.430(12)
C6B H6B 0.9500
C7B C8B 1.373(17)
C7B C12B 1.392(16)
C8B C9B 1.411(17)
C9B H9B 0.9500
C9B C10B 1.383(16)
C10B H10B 0.9500
C10B C11B 1.342(17)
C11B H11B 0.9500
C11B C12B 1.363(17)
C12B H12B 0.9500
C13B C14B 1.415(18)
C13B C18B 1.376(18)
C14B C15B 1.395(17)
C15B H15B 0.9500
C15B C16B 1.374(18)
C16B H16B 0.9500
C16B C17B 1.425(17)
C17B H17B 0.9500
C17B C18B 1.380(18)
C18B H18B 0.9500
C19B H19B 1.0000
C19B C20B 1.529(14)
C19B C21B 1.562(13)
C20B H20D 0.9800
C20B H20E 0.9800
C20B H20F 0.9800
C21B H21D 0.9800
C21B H21E 0.9800
C21B H21F 0.9800
C22B H22B 1.0000
C22B C23B 1.540(16)
C22B C24B 1.538(15)
C23B H23D 0.9800
C23B H23E 0.9800
C23B H23F 0.9800
C24B H24D 0.9800
C24B H24E 0.9800
C24B H24F 0.9800
C25B H25B 1.0000
C25B C26B 1.534(16)
C25B C27B 1.532(15)
C26B H26D 0.9800
C26B H26E 0.9800
C26B H26F 0.9800
C27B H27D 0.9800
C27B H27E 0.9800
C27B H27F 0.9800
C28B H28B 1.0000
C28B C29B 1.512(14)
C28B C30B 1.533(13)
C29B H29D 0.9800
C29B H29E 0.9800
C29B H29F 0.9800
C30B H30D 0.9800
C30B H30E 0.9800
C30B H30F 0.9800
F1 C37 1.343(2)
F2 C37 1.332(2)
F3 C37 1.3229(19)
F4 C39 1.3333(17)
F5 C39 1.3514(17)
F6 C39 1.3366(18)
F7 C45 1.329(2)
F8 C45 1.330(3)
F9 C45 1.316(3)
F10 C47 1.332(2)
F11 C47 1.337(2)
F12 C47 1.336(2)
F13 C53 1.333(2)
F14 C53 1.337(2)
F15 C53 1.344(2)
C32 C33 1.4076(19)
C32 C35 1.3967(18)
C32 B1 1.641(2)
C33 H33 0.9500
C33 C36 1.3889(19)
C34 H34 0.9500
C34 C36 1.391(2)
C34 C38 1.3854(19)
C35 H35 0.9500
C35 C38 1.3954(19)
C36 C37 1.499(2)
C38 C39 1.4937(19)
C40 C41 1.4006(19)
C40 C43 1.4017(19)
C40 B1 1.630(2)
C41 H41 0.9500
C41 C44 1.394(2)
C42 H42 0.9500
C42 C44 1.390(2)
C42 C46 1.385(2)
C43 H43 0.9500
C43 C46 1.389(2)
C44 C45 1.494(2)
C46 C47 1.499(2)
C48 C49 1.399(2)
C48 C51 1.401(2)
C48 B1 1.637(2)
C49 H49 0.9500
C49 C52 1.394(2)
C50 H50 0.9500
C50 C52 1.388(2)
C50 C54 1.388(2)
C51 H51 0.9500
C51 C54 1.391(2)
C52 C53 1.494(2)
C54 C55 1.498(2)
C55 F16A 1.297(2)
C55 F17A 1.355(3)
C55 F18A 1.351(3)
C55 F16B 1.414(9)
C55 F17B 1.339(8)
C55 F18B 1.124(9)
C56 C57 1.4058(19)
C56 C59 1.4023(19)
C56 B1 1.638(2)
C57 H57 0.9500
C57 C60 1.3904(19)
C58 H58 0.9500
C58 C60 1.393(2)
C58 C62 1.384(2)
C59 H59 0.9500
C59 C62 1.395(2)
C60 C61 1.495(2)
C61 F19A 1.3384(19)
C61 F20A 1.3299(18)
C61 F21A 1.3334(19)
C61 F19B 1.28(2)
C61 F20B 1.25(2)
C61 F21B 1.33(2)
C62 C63 1.497(2)
C63 F22A 1.334(2)
C63 F23A 1.331(2)
C63 F24A 1.319(2)
C63 F22B 1.293(9)
C63 F23B 1.265(11)
C63 F24B 1.341(12)
C64 H64 0.9500
C64 C65 1.379(3)
C64 C69 1.386(3)
C65 H65 0.9500
C65 C66 1.389(3)
C66 H66 0.9500
C66 C67 1.382(3)
C67 H67 0.9500
C67 C68 1.380(3)
C68 H68 0.9500
C68 C69 1.385(3)
C69 H69 0.9500
C70 H70 0.9500
C70 C71 1.385(3)
C70 C75 1.383(3)
C71 H71 0.9500
C71 C72 1.388(3)
C72 H72 0.9500
C72 C73 1.377(4)
C73 H73 0.9500
C73 C74 1.390(3)
C74 H74 0.9500
C74 C75 1.385(3)
C75 H75 0.9500
